data_2311324
loop_
_publ_author_name
'Mohamed, Shaaban K.'
'Mague, Joel T.'
'Akkurt, Mehmet'
'Hassan, Alaa A.'
'Abdel-Aziz, Ahmed T'
'Albayati, Mustafa R.'

_publ_section_title
;
 Crystal structure of
 1-(cyclo-pentyl-idene-amino)-3-(prop-2-en-1-yl)thio-urea.
;
_journal_coeditor_code HB7535
_journal_issue 'Pt 12'
_journal_name_full 'Acta crystallographica. Section E, Crystallographic communications'
_journal_page_first o924
_journal_page_last 5
_journal_paper_doi 10.1107/S2056989015021003
_journal_volume 71
_journal_year 2015
_chemical_formula_iupac 'C9 H15 N3 S'
_chemical_formula_moiety 'C9 H15 N3 S'
_chemical_formula_sum 'C9 H15 N3 S'
_chemical_formula_weight 197.30
_chemical_name_systematic
;
1-(Cyclopentylideneamino)-3-(prop-2-en-1-yl)thiourea
;
_space_group_IT_number 76
_space_group_name_Hall 'P 4w'
_space_group_name_H-M_alt 'P 41'
_symmetry_cell_setting tetragonal
_symmetry_space_group_name_Hall 'P 4w'
_symmetry_space_group_name_H-M 'P 41'
_atom_sites_solution_hydrogens mixed
_cell_angle_alpha 90
_cell_angle_beta 90
_cell_angle_gamma 90
_cell_formula_units_Z 4
_cell_length_a 9.0124(2)
_cell_length_b 9.0124(2)
_cell_length_c 12.8200(2)
_cell_measurement_reflns_used 7005
_cell_measurement_temperature 150.(2)
_cell_measurement_theta_max 72.4173
_cell_measurement_theta_min 3.4475
_cell_volume 1041.28(4)
_computing_cell_refinement
;
<i>SAINT</i> (Bruker, 2014)
;
_computing_data_collection
;
<i>APEX2</i> (Bruker, 2014)
;
_computing_data_reduction
;
<i>SAINT</i>  (Bruker, 2014)
;
_computing_molecular_graphics
;
<i>DIAMOND</i> (Brandenburg & Putz, 2012)
;
_computing_publication_material
;
<i>SHELXTL</i> (Sheldrick, 2008)
;
_computing_structure_refinement
;
<i>SHELXL2014</i> (Sheldrick, 2015b)
;
_computing_structure_solution
;
<i>SHELXT</i> (Sheldrick, 2015a)
;
_diffrn_ambient_temperature 150(2)
_diffrn_detector_area_resol_mean 10.4167
_diffrn_measured_fraction_theta_full 0.993
_diffrn_measured_fraction_theta_max 0.993
_diffrn_measurement_device_type 'Bruker D8 VENTURE PHOTON 100 CMOS'
_diffrn_measurement_method '\w scans'
_diffrn_radiation_monochromator mirror
_diffrn_radiation_type CuK\a
_diffrn_radiation_wavelength 1.54178
_diffrn_reflns_av_R_equivalents 0.0323
_diffrn_reflns_limit_h_max 11
_diffrn_reflns_limit_h_min -10
_diffrn_reflns_limit_k_max 11
_diffrn_reflns_limit_k_min -11
_diffrn_reflns_limit_l_max 15
_diffrn_reflns_limit_l_min -15
_diffrn_reflns_number 7869
_diffrn_reflns_reduction_process
;
;
_diffrn_reflns_theta_full 72.40
_diffrn_reflns_theta_max 72.41
_diffrn_reflns_theta_min 4.91
_exptl_absorpt_coefficient_mu 2.423
_exptl_absorpt_correction_T_max 0.79
_exptl_absorpt_correction_T_min 0.67
_exptl_absorpt_correction_type multi-scan
_exptl_absorpt_process_details
;
(<i>SADABS</i>; Bruker, 2014)
;
_exptl_crystal_colour colourless
_exptl_crystal_density_diffrn 1.259
_exptl_crystal_density_method 'Not Measured'
_exptl_crystal_description block
_exptl_crystal_F_000 424
_exptl_crystal_size_max 0.212
_exptl_crystal_size_mid 0.158
_exptl_crystal_size_min 0.102
_refine_diff_density_max 0.700
_refine_diff_density_min -0.177
_refine_ls_abs_structure_details
;
Flack <i>x</i> determined using 826 quotients
[(<i>I</i>^+^)-(<i>I</i>^-^)]/[(<i>I</i>^+^)+(<i>I</i>^-^)]
(Parsons <i>et al.</i>, 2013)
;
_refine_ls_abs_structure_Flack 0.04(3)
_refine_ls_extinction_method none
_refine_ls_goodness_of_fit_ref 1.100
_refine_ls_hydrogen_treatment constr
_refine_ls_matrix_type full
_refine_ls_number_parameters 119
_refine_ls_number_reflns 1990
_refine_ls_number_restraints 1
_refine_ls_restrained_S_all 1.100
_refine_ls_R_factor_all 0.0432
_refine_ls_R_factor_gt 0.0412
_refine_ls_shift/su_max 0.000
_refine_ls_shift/su_mean 0.000
_refine_ls_structure_factor_coef Fsqd
_refine_ls_weighting_details 'w=1/[\s^2^(Fo^2^)+(0.0616P)^2^+0.3211P] where P=(Fo^2^+2Fc^2^)/3'
_refine_ls_weighting_scheme calc
_refine_ls_wR_factor_gt 0.1074
_refine_ls_wR_factor_ref 0.1092
_reflns_number_gt 1901
_reflns_number_total 1990
_reflns_threshold_expression I>2\s(I)
_cod_data_source_file hb7535sup1.cif
_cod_data_source_block I
_cod_original_cell_volume 1041.28(5)
_cod_database_code 2311324

loop_
_symmetry_equiv_pos_site_id
_symmetry_equiv_pos_as_xyz
1 x,y,z
2 -y,x,1/4+z
3 -x,-y,1/2+z
4 y,-x,3/4+z

loop_
_atom_site_aniso_label
_atom_site_aniso_U_11
_atom_site_aniso_U_22
_atom_site_aniso_U_33
_atom_site_aniso_U_12
_atom_site_aniso_U_13
_atom_site_aniso_U_23
S1 0.0529(6) 0.0352(4) 0.0332(4) 0.0076(4) -0.0021(4) -0.0046(4)
N1 0.0366(14) 0.0334(13) 0.0235(12) -0.0002(11) -0.0003(12) 0.0003(12)
N2 0.0433(16) 0.0325(15) 0.0217(12) 0.0033(12) -0.0040(12) -0.0021(11)
N3 0.0413(17) 0.0387(17) 0.0272(15) 0.0005(12) -0.0016(13) -0.0047(12)
C1 0.0316(16) 0.0328(17) 0.0236(16) -0.0033(13) 0.0013(13) 0.0030(13)
C2 0.0415(19) 0.0357(18) 0.0245(17) 0.0010(15) -0.0038(14) 0.0002(13)
C3 0.0379(18) 0.0401(18) 0.0307(17) -0.0040(14) 0.0039(15) -0.0051(15)
C4 0.047(2) 0.0338(18) 0.036(2) 0.0042(15) 0.0050(17) -0.0026(15)
C5 0.0389(18) 0.0392(19) 0.0297(18) 0.0042(15) -0.0013(14) 0.0033(15)
C6 0.0372(17) 0.0361(18) 0.0260(16) -0.0053(13) 0.0023(14) -0.0018(13)
C7 0.044(2) 0.055(2) 0.0299(17) -0.0055(17) 0.0020(15) -0.0131(17)
C8 0.065(3) 0.061(3) 0.059(3) -0.002(2) 0.005(2) -0.018(2)
C9 0.075(3) 0.090(4) 0.073(4) -0.040(3) 0.019(3) -0.028(3)

loop_
_atom_site_type_symbol
_atom_site_label
_atom_site_fract_x
_atom_site_fract_y
_atom_site_fract_z
_atom_site_U_iso_or_equiv
_atom_site_thermal_displace_type
_atom_site_calc_flag
_atom_site_refinement_flags
_atom_site_occupancy
S S1 0.50830(11) 0.10489(10) 0.51268(7) 0.0404(3) Uani d . 1.000
N N1 0.2886(3) 0.4807(3) 0.5217(2) 0.0312(8) Uani d . 1.000
N N2 0.3701(3) 0.3575(3) 0.5510(2) 0.0325(8) Uani d . 1.000
N N3 0.3362(3) 0.2660(3) 0.3854(2) 0.0357(9) Uani d . 1.000
C C1 0.2584(4) 0.5764(4) 0.5926(3) 0.0293(9) Uani d . 1.000
C C2 0.3050(4) 0.5761(4) 0.7060(3) 0.0339(10) Uani d . 1.000
C C3 0.2402(4) 0.7223(4) 0.7498(3) 0.0362(10) Uani d . 1.000
C C4 0.2242(4) 0.8220(4) 0.6547(3) 0.0389(11) Uani d . 1.000
C C5 0.1737(4) 0.7160(4) 0.5686(3) 0.0359(11) Uani d . 1.000
C C6 0.3975(4) 0.2491(4) 0.4790(3) 0.0331(10) Uani d . 1.000
C C7 0.3533(5) 0.1587(5) 0.3012(3) 0.0430(11) Uani d . 1.000
C C8 0.2503(6) 0.0262(6) 0.3117(4) 0.0617(17) Uani d . 1.000
C C9 0.1462(7) -0.0066(7) 0.2532(5) 0.079(2) Uani d . 1.000
H H2A 0.41450 0.57460 0.71240 0.0410 Uiso c RU 1.000
H H2B 0.26350 0.48910 0.74300 0.0410 Uiso c RU 1.000
H H2C 0.41060 0.34020 0.61480 0.0390 Uiso d RU 1.000
H H3A 0.14260 0.70480 0.78310 0.0430 Uiso c RU 1.000
H H3B 0.30820 0.76700 0.80170 0.0430 Uiso c RU 1.000
H H3C 0.27400 0.34430 0.37540 0.0430 Uiso d RU 1.000
H H4A 0.32000 0.86910 0.63660 0.0470 Uiso c RU 1.000
H H4B 0.14930 0.90050 0.66700 0.0470 Uiso c RU 1.000
H H5A 0.06530 0.69880 0.57190 0.0430 Uiso c RU 1.000
H H5B 0.19970 0.75490 0.49880 0.0430 Uiso c RU 1.000
H H7A 0.45720 0.12310 0.30000 0.0520 Uiso c RU 1.000
H H7B 0.33340 0.20860 0.23380 0.0520 Uiso c RU 1.000
H H8 0.26760 -0.03810 0.36910 0.0740 Uiso c RU 1.000
H H9A 0.12420 0.05410 0.19460 0.0950 Uiso c RU 1.000
H H9B 0.08830 -0.09250 0.26690 0.0950 Uiso c RU 1.000

loop_
_atom_type_symbol
_atom_type_description
_atom_type_scat_dispersion_real
_atom_type_scat_dispersion_imag
_atom_type_scat_source
C C 0.0181 0.0091 ' International Tables Vol C Tables 4.2.6.8 and 6.1.1.4'
H H 0.0000 0.0000 ' International Tables Vol C Tables 4.2.6.8 and 6.1.1.4'
N N 0.0311 0.0180 ' International Tables Vol C Tables 4.2.6.8 and 6.1.1.4'
S S 0.3331 0.5567 ' International Tables Vol C Tables 4.2.6.8 and 6.1.1.4'

loop_
_geom_angle_atom_site_label_1
_geom_angle_atom_site_label_2
_geom_angle_atom_site_label_3
_geom_angle
_geom_angle_publ_flag
N2 N1 C1 117.4(3) no
N1 N2 C6 119.1(3) no
C6 N3 C7 123.3(3) no
N1 C1 C2 128.4(3) no
N1 C1 C5 121.7(3) no
C2 C1 C5 109.8(3) no
C1 C2 C3 104.0(3) no
N1 N2 H2C 127.00 no
C6 N2 H2C 114.00 no
C2 C3 C4 104.4(3) no
C6 N3 H3C 118.00 no
C7 N3 H3C 118.00 no
C3 C4 C5 103.8(3) no
C1 C5 C4 102.9(3) no
S1 C6 N2 118.9(3) no
N2 C6 N3 116.9(3) no
S1 C6 N3 124.2(3) no
N3 C7 C8 113.1(3) no
C7 C8 C9 126.7(5) no
C1 C2 H2A 111.00 no
C1 C2 H2B 111.00 no
C3 C2 H2A 111.00 no
C3 C2 H2B 111.00 no
H2A C2 H2B 109.00 no
C2 C3 H3A 111.00 no
C2 C3 H3B 111.00 no
C4 C3 H3A 111.00 no
C4 C3 H3B 111.00 no
H3A C3 H3B 109.00 no
C3 C4 H4A 111.00 no
C3 C4 H4B 111.00 no
C5 C4 H4A 111.00 no
C5 C4 H4B 111.00 no
H4A C4 H4B 109.00 no
C1 C5 H5A 111.00 no
C1 C5 H5B 111.00 no
C4 C5 H5A 111.00 no
C4 C5 H5B 111.00 no
H5A C5 H5B 109.00 no
N3 C7 H7A 109.00 no
N3 C7 H7B 109.00 no
C8 C7 H7A 109.00 no
C8 C7 H7B 109.00 no
H7A C7 H7B 108.00 no
C7 C8 H8 117.00 no
C9 C8 H8 117.00 no
C8 C9 H9A 120.00 no
C8 C9 H9B 120.00 no
H9A C9 H9B 120.00 no

loop_
_geom_bond_atom_site_label_1
_geom_bond_atom_site_label_2
_geom_bond_distance
_geom_bond_publ_flag
S1 C6 1.695(4) no
N1 N2 1.383(4) no
N1 C1 1.282(5) no
N2 C6 1.367(5) no
N3 C6 1.330(5) no
N3 C7 1.457(5) no
C1 C2 1.513(5) no
C1 C5 1.503(5) no
C2 C3 1.547(5) no
N2 H2C 0.9100 no
C3 C4 1.521(5) no
N3 H3C 0.9100 no
C4 C5 1.529(5) no
C7 C8 1.519(7) no
C8 C9 1.237(8) no
C2 H2A 0.9900 no
C2 H2B 0.9900 no
C3 H3A 0.9900 no
C3 H3B 0.9900 no
C4 H4A 0.9900 no
C4 H4B 0.9900 no
C5 H5A 0.9900 no
C5 H5B 0.9900 no
C7 H7A 0.9900 no
C7 H7B 0.9900 no
C8 H8 0.9500 no
C9 H9A 0.9500 no
C9 H9B 0.9500 no

loop_
_geom_hbond_atom_site_label_D
_geom_hbond_atom_site_label_H
_geom_hbond_atom_site_label_A
_geom_hbond_site_symmetry_A
_geom_hbond_distance_DH
_geom_hbond_distance_HA
_geom_hbond_distance_DA
_geom_hbond_angle_DHA
_geom_hbond_publ_flag
N2 H2C N1 2_655 0.91 2.29 3.194(4) 177 yes
N3 H3C N1 . 0.91 2.25 2.642(4) 106 yes
N3 H3C S1 4_564 0.91 2.49 3.310(3) 151 yes
C3 H3A S1 2_555 0.99 2.86 3.663(4) 139 yes

loop_
_geom_torsion_atom_site_label_1
_geom_torsion_atom_site_label_2
_geom_torsion_atom_site_label_3
_geom_torsion_atom_site_label_4
_geom_torsion
_geom_torsion_publ_flag
C1 N1 N2 C6 176.4(3) no
N2 N1 C1 C2 2.3(5) no
N2 N1 C1 C5 178.5(3) no
N1 N2 C6 S1 175.4(2) no
N1 N2 C6 N3 -3.5(5) no
C7 N3 C6 S1 2.2(5) no
C7 N3 C6 N2 -179.0(3) no
C6 N3 C7 C8 80.2(5) no
N1 C1 C2 C3 177.8(4) no
C5 C1 C2 C3 1.3(4) no
N1 C1 C5 C4 -154.9(3) no
C2 C1 C5 C4 21.9(4) no
C1 C2 C3 C4 -24.2(4) no
C2 C3 C4 C5 38.1(3) no
C3 C4 C5 C1 -36.6(3) no
N3 C7 C8 C9 113.4(6) no
